data_7130389
loop_
_publ_author_name
'Tian, Yi-Qi'
'Cui, Yun-Shu'
'Zhu, Jia-Hui'
'Xu, Cong-Qiao'
'Yi, Xiao-Yi'
'Li, Jun'
'Liu, Chao'

_publ_section_title
;
 Ancillary ligand-regulated Ti(iv)-based metallocalixarene coordination
 cages for photocatalytic H2 evolution
;
_journal_name_full 'Chemical Communications'
_journal_paper_doi 10.1039/D2CC03131K
_journal_year 2022
_chemical_formula_moiety 'C47 H59 O5 Ti, C6 H16 N, 2[C3H8O]'
_chemical_formula_sum 'C60 H91 N O7 Ti'
_chemical_formula_weight 986.23
_space_group_crystal_system monoclinic
_space_group_IT_number 14
_space_group_name_Hall '-P 2ybc'
_space_group_name_H-M_alt 'P 1 21/c 1'
_atom_sites_solution_hydrogens mixed
_atom_sites_solution_primary dual
_audit_creation_date 2022-06-28
_audit_creation_method
;
Olex2 1.5
(compiled 2021.12.09 svn.r5202d8cf for OlexSys, GUI svn.r6439)
;
_audit_update_record
;
2022-06-28 deposited with the CCDC.	2022-07-15 downloaded from the CCDC.
;
_cell_angle_alpha 90
_cell_angle_beta 96.7860(10)
_cell_angle_gamma 90
_cell_formula_units_Z 4
_cell_length_a 18.6310(2)
_cell_length_b 12.8546(2)
_cell_length_c 25.6170(3)
_cell_measurement_reflns_used 23732
_cell_measurement_temperature 150
_cell_measurement_theta_max 77.0200
_cell_measurement_theta_min 2.3780
_cell_volume 6092.14(14)
_computing_cell_refinement 'CrysAlisPro 1.171.40.68a (Rigaku OD, 2019)'
_computing_data_collection 'CrysAlisPro 1.171.40.68a (Rigaku OD, 2019)'
_computing_data_reduction 'CrysAlisPro 1.171.40.68a (Rigaku OD, 2019)'
_computing_molecular_graphics 'Olex2 1.5 (Dolomanov et al., 2009)'
_computing_publication_material 'Olex2 1.5 (Dolomanov et al., 2009)'
_computing_structure_refinement 'SHELXL 2013/2 (Sheldrick, 2015)'
_computing_structure_solution 'SHELXT 2014/5 (Sheldrick, 2014)'
_diffrn_ambient_temperature 150
_diffrn_detector 'CCD area detector'
_diffrn_detector_area_resol_mean 5.6
_diffrn_detector_type 'Bruker SMART CCD 6000 area detector'
_diffrn_measured_fraction_theta_full 0.999
_diffrn_measured_fraction_theta_max 0.982
_diffrn_measurement_details
;
List of Runs (angles in degrees, time in seconds):

  # Type    Start    End  Width  t~exp~   \w     \q     \k     \f   Frames
#--------------------------------------------------------------------------
  1  \w     48.00  73.00   0.50    0.30    --   47.45  78.00 -52.00   50
  2  \w    131.00 176.00   0.50    0.50    --  107.75  78.00 -52.00   90
  3  \w    148.00 178.00   0.50    0.50    --  107.75  45.00 -60.00   60
  4  \w    111.00 173.00   0.50    0.50    --  107.75  30.00 -90.00  124
  5  \w     96.00 136.00   0.50    0.50    --  107.75  45.00 -60.00   80
  6  \w    103.00 129.00   0.50    0.50    --  107.75  77.00 -90.00   52
  7  \w     85.00 124.00   0.50    0.50    --  107.75  78.00 -52.00   78
  8  \w     94.00 137.00   0.50    0.50    --  107.75  15.00  30.00   86
  9  \w    145.00 175.00   0.50    0.50    --  107.75  15.00  30.00   60
 10  \w     95.00 178.00   0.50    0.50    --  107.75  15.00-120.00  166
 11  \w     41.00 108.00   0.50    0.50    --  107.75 -94.00   0.00  134
 12  \w    -71.00  25.00   0.50    0.30    --  -47.45  78.00 -52.00  192
 13  \w    -38.00 -13.00   0.50    0.50    --  -86.25  78.00 -52.00   50
 14  \w    -46.00 -21.00   0.50    0.50    --  -86.25  45.00  90.00   50
 15  \w    -50.00 -17.00   0.50    0.50    --  -86.25  45.00 150.00   66
 16  \w   -120.00 -72.00   0.50    0.30    --  -47.45-125.00  30.00   96
 17  \w   -118.00 -71.00   0.50    0.30    --  -47.45-125.00 -30.00   94
 18  \w   -102.00 -24.00   0.50    0.30    --  -47.45 -78.00-177.00  156
 19  \w   -135.00-110.00   0.50    0.50    --  -86.25 -78.00-177.00   50
 20  \w     36.00  70.00   0.50    0.50    --  107.75 -61.00   0.00   68
 21  \w     21.00  70.00   0.50    0.30    --   47.45 -78.00-177.00   98
 22  \w     51.00 104.00   0.50    0.50    --  107.75 -78.00-177.00  106
 23  \w     76.00 102.00   0.50    0.50    --  107.75 -77.00-150.00   52
 24  \w     37.00  91.00   0.50    0.50    --  107.75 -77.00-120.00  108
 25  \w     42.00  67.00   0.50    0.50    --  107.75 -77.00-150.00   50
 26  \w     38.00  79.00   0.50    0.50    --  107.75 -77.00 -90.00   82
 27  \w     39.00  65.00   0.50    0.50    --  107.75 -61.00-180.00   52
 28  \w     37.00  84.00   0.50    0.50    --  107.75 -77.00   0.00   94
 29  \w     47.00  98.00   0.50    0.50    --  107.75 -77.00  30.00  102
 30  \w     45.00  84.00   0.50    0.50    --  107.75 -77.00  90.00   78
 31  \w     40.00  66.00   0.50    0.50    --  107.75 -61.00 120.00   52
 32  \w     44.00  69.00   0.50    0.50    --  107.75 -61.00  90.00   50
 33  \w     37.00  62.00   0.50    0.50    --  107.75 -61.00-120.00   50
 34  \w     35.00  62.00   0.50    0.50    --  107.75 -61.00-150.00   54
 35  \w    145.00 171.00   0.50    0.50    --  107.75 125.00-150.00   52
;
_diffrn_measurement_device 'three-circle diffractometer'
_diffrn_measurement_device_type 'Bruker SMART CCD 6000 area detector'
_diffrn_measurement_method '\w scans'
_diffrn_orient_matrix_type 'CrysAlisPro convention (1999,Acta A55,543-557)'
_diffrn_orient_matrix_UB_11 0.0147950000
_diffrn_orient_matrix_UB_12 -0.0426133000
_diffrn_orient_matrix_UB_13 -0.0538902000
_diffrn_orient_matrix_UB_21 0.0419371000
_diffrn_orient_matrix_UB_22 -0.0920073000
_diffrn_orient_matrix_UB_23 0.0274075000
_diffrn_orient_matrix_UB_31 -0.0704270000
_diffrn_orient_matrix_UB_32 -0.0638585000
_diffrn_orient_matrix_UB_33 -0.0035368000
_diffrn_radiation_monochromator graphite
_diffrn_radiation_probe x-ray
_diffrn_radiation_type 'Cu K\a'
_diffrn_radiation_wavelength 1.54184
_diffrn_reflns_av_R_equivalents 0.0439
_diffrn_reflns_av_unetI/netI 0.0417
_diffrn_reflns_Laue_measured_fraction_full 0.999
_diffrn_reflns_Laue_measured_fraction_max 0.982
_diffrn_reflns_limit_h_max 20
_diffrn_reflns_limit_h_min -23
_diffrn_reflns_limit_k_max 14
_diffrn_reflns_limit_k_min -16
_diffrn_reflns_limit_l_max 32
_diffrn_reflns_limit_l_min -30
_diffrn_reflns_number 58299
_diffrn_reflns_point_group_measured_fraction_full 0.999
_diffrn_reflns_point_group_measured_fraction_max 0.982
_diffrn_reflns_theta_full 67.684
_diffrn_reflns_theta_max 77.749
_diffrn_reflns_theta_min 2.388
_diffrn_source 'sealed X-ray tube'
_diffrn_source_target Mo
_diffrn_source_type 'PhotonJet (Cu) X-ray Source'
_exptl_absorpt_coefficient_mu 1.471
_exptl_absorpt_correction_T_max 1.00000
_exptl_absorpt_correction_T_min 0.61337
_exptl_absorpt_correction_type multi-scan
_exptl_absorpt_process_details
;
CrysAlisPro 1.171.40.68a (Rigaku Oxford Diffraction, 2019)
Empirical absorption correction using spherical harmonics,
 implemented in SCALE3 ABSPACK scaling algorithm.
;
_exptl_crystal_colour 'clear orangish orange'
_exptl_crystal_colour_lustre clear
_exptl_crystal_colour_modifier orangish
_exptl_crystal_colour_primary orange
_exptl_crystal_density_diffrn 1.075
_exptl_crystal_description block
_exptl_crystal_F_000 1848
_exptl_crystal_size_max 0.5
_exptl_crystal_size_mid 0.4
_exptl_crystal_size_min 0.3
_refine_diff_density_max 0.922
_refine_diff_density_min -0.568
_refine_diff_density_rms 0.069
_refine_ls_extinction_method none
_refine_ls_goodness_of_fit_ref 1.065
_refine_ls_hydrogen_treatment constr
_refine_ls_matrix_type full
_refine_ls_number_parameters 699
_refine_ls_number_reflns 12766
_refine_ls_number_restraints 324
_refine_ls_restrained_S_all 1.142
_refine_ls_R_factor_all 0.0876
_refine_ls_R_factor_gt 0.0764
_refine_ls_shift/su_max 0.001
_refine_ls_shift/su_mean 0.000
_refine_ls_structure_factor_coef Fsqd
_refine_ls_weighting_details
;
 w=1/[\s^2^(Fo^2^)+(0.1998P)^2^+0.0290P]
 where P=(Fo^2^+2Fc^2^)/3
;
_refine_ls_weighting_scheme calc
_refine_ls_wR_factor_gt 0.2378
_refine_ls_wR_factor_ref 0.2561
_reflns_Friedel_coverage 0.000
_reflns_number_gt 10043
_reflns_number_total 12766
_reflns_threshold_expression 'I > 2\s(I)'
_cod_data_source_file d2cc03131k2.cif
_cod_data_source_block Ti-iPrOH
_cod_database_code 7130389
_shelxl_version_number 2013-2
_chemical_oxdiff_formula CHONTi
_shelx_space_group_comment
;
The symmetry employed for this shelxl refinement is uniquely defined
by the following loop, which should always be used as a source of
symmetry information in preference to the above space-group names.
They are only intended as comments.
;
_shelx_estimated_absorpt_t_max 0.667
_shelx_estimated_absorpt_t_min 0.527
_olex2_refinement_description
;
1. Restrained distances
 C50-C49
 1.55 with sigma of 0.01
 H52B-H53A
 2 with sigma of 0.01
 H44A-H49B
 2 with sigma of 0.01
 C31-C63
 1.55 with sigma of 0.01
 C41-C37
 2.2 with sigma of 0.01
 C41-C40
 2.2 with sigma of 0.01
 C14-C60 \\sim C14-C54
 with sigma of 0.02
 C14-C57 \\sim C14-C58
 with sigma of 0.02
 C14-C48 \\sim C14-C59
 with sigma of 0.02
 C31-C62 \\sim C31-C35
 with sigma of 0.02
 C31-C43 \\sim C31-C63
 with sigma of 0.02
 C31-C33 \\sim C31-C34
 with sigma of 0.02
 C15-C32 \\sim C15-C47
 with sigma of 0.02
 C15-C65 \\sim C15-C45
 with sigma of 0.02
 C15-C66 \\sim C15-C46
 with sigma of 0.02
 C16-C36 \\sim C16-C37
 with sigma of 0.02
 C16-C38 \\sim C16-C41
 with sigma of 0.02
 C16-C39 \\sim C16-C40
 with sigma of 0.02
2. Uiso/Uaniso restraints and constraints
C50 \\sim C49 \\sim C51 \\sim C52 \\sim C44 \\sim C53 \\sim N7: within 2A with
sigma of 0.01 and sigma for terminal atoms of 0.02 within 2A
C33 \\sim C34 \\sim C62 \\sim C35 \\sim C43 \\sim C63: within 2A with sigma of
0.01 and sigma for terminal atoms of 0.02 within 2A
C36 \\sim C37 \\sim C38 \\sim C39 \\sim C40 \\sim C41: within 2A with sigma of
0.01 and sigma for terminal atoms of 0.02 within 2A
Uanis(C58) \\sim Ueq, Uanis(C57) \\sim Ueq, Uanis(C59) \\sim Ueq, Uanis(C48)
\\sim Ueq, Uanis(C54) \\sim Ueq, Uanis(C60) \\sim Ueq, Uanis(C54) \\sim Ueq,
Uanis(C61) \\sim Ueq, Uanis(C50) \\sim Ueq, Uanis(C49) \\sim Ueq, Uanis(C51)
\\sim Ueq, Uanis(C52) \\sim Ueq, Uanis(C53) \\sim Ueq, Uanis(C44) \\sim Ueq,
Uanis(N7) \\sim Ueq, Uanis(C55) \\sim Ueq, Uanis(C56) \\sim Ueq, Uanis(C61)
\\sim Ueq, Uanis(C42) \\sim Ueq, Uanis(C64) \\sim Ueq, Uanis(C38) \\sim Ueq,
Uanis(C36) \\sim Ueq, Uanis(C34) \\sim Ueq, Uanis(C35) \\sim Ueq, Uanis(C63)
\\sim Ueq, Uanis(C47) \\sim Ueq, Uanis(C45) \\sim Ueq, Uanis(C65) \\sim Ueq,
Uanis(C66) \\sim Ueq, Uanis(C46) \\sim Ueq, Uanis(C32) \\sim Ueq, Uanis(C36)
\\sim Ueq, Uanis(C38) \\sim Ueq, Uanis(C37) \\sim Ueq, Uanis(C41) \\sim Ueq,
Uanis(C39) \\sim Ueq, Uanis(C40) \\sim Ueq: with sigma of 0.01 and sigma for
terminal atoms of 0.02
3. Others
 Sof(C59)=Sof(H59A)=Sof(H59B)=Sof(H59C)=Sof(C58)=Sof(H58A)=Sof(H58B)=Sof(H58C)=
 Sof(C54)=Sof(H54A)=Sof(H54B)=Sof(H54C)=1-FVAR(1)
 Sof(C57)=Sof(H57A)=Sof(H57B)=Sof(H57C)=Sof(C48)=Sof(H48A)=Sof(H48B)=Sof(H48C)=
 Sof(C60)=Sof(H60A)=Sof(H60B)=Sof(H60C)=FVAR(1)
 Sof(H64A)=Sof(C55)=Sof(H55A)=Sof(H55B)=Sof(H55C)=Sof(C61)=Sof(H61A)=Sof(H61B)=
 Sof(H61C)=1-FVAR(2)
 Sof(H64)=Sof(C56)=Sof(H56A)=Sof(H56B)=Sof(H56C)=Sof(C42)=Sof(H42A)=Sof(H42B)=
 Sof(H42C)=FVAR(2)
 Sof(C63)=Sof(H63A)=Sof(H63B)=Sof(H63C)=Sof(C34)=Sof(H34A)=Sof(H34B)=Sof(H34C)=
 Sof(C35)=Sof(H35A)=Sof(H35B)=Sof(H35C)=1-FVAR(3)
 Sof(C62)=Sof(H62A)=Sof(H62B)=Sof(H62C)=Sof(C43)=Sof(H43A)=Sof(H43B)=Sof(H43C)=
 Sof(C33)=Sof(H33A)=Sof(H33B)=Sof(H33C)=FVAR(3)
 Sof(C45)=Sof(H45A)=Sof(H45B)=Sof(H45C)=Sof(C46)=Sof(H46A)=Sof(H46B)=Sof(H46C)=
 Sof(C47)=Sof(H47A)=Sof(H47B)=Sof(H47C)=1-FVAR(4)
 Sof(C66)=Sof(H66A)=Sof(H66B)=Sof(H66C)=Sof(C65)=Sof(H65A)=Sof(H65B)=Sof(H65C)=
 Sof(C32)=Sof(H32A)=Sof(H32B)=Sof(H32C)=FVAR(4)
 Sof(C41)=Sof(H41A)=Sof(H41B)=Sof(H41C)=Sof(C40)=Sof(H40A)=Sof(H40B)=Sof(H40C)=
 Sof(C37)=Sof(H37A)=Sof(H37B)=Sof(H37C)=1-FVAR(5)
 Sof(C39)=Sof(H39A)=Sof(H39B)=Sof(H39C)=Sof(C36)=Sof(H36A)=Sof(H36B)=Sof(H36C)=
 Sof(C38)=Sof(H38A)=Sof(H38B)=Sof(H38C)=FVAR(5)
4.a Riding coordinates:
 C63(H63A,H63B,H63C), C34(H34A,H34B,H34C), C45(H45A,H45B,H45C), C37(H37A,H37B,
 H37C)
4.b Ternary CH refined with riding coordinates:
 N7(H7), C64(H64), C64(H64A)
4.c Secondary CH2 refined with riding coordinates:
 C24(H24A,H24B), C00Q(H00A,H00B), C20(H20A,H20B), C67(H67A,H67B), C53(H53A,
 H53B), C51(H51A,H51B), C49(H49A,H49B)
4.d Aromatic/amide H refined with riding coordinates:
 C30(H30), C11(H11), C18(H18), C23(H23), C9(H9), C3(H3), C2(H2), C28(H28)
4.e Idealised Me refined as rotating group:
 C62(H62A,H62B,H62C), C43(H43A,H43B,H43C), C33(H33A,H33B,H33C), C57(H57A,H57B,
 H57C), C48(H48A,H48B,H48C), C60(H60A,H60B,H60C), C44(H44A,H44B,H44C), C50(H50A,
 H50B,H50C), C52(H52A,H52B,H52C), C59(H59A,H59B,H59C), C58(H58A,H58B,H58C),
 C54(H54A,H54B,H54C), C56(H56A,H56B,H56C), C42(H42A,H42B,H42C), C55(H55A,H55B,
 H55C), C61(H61A,H61B,H61C), C66(H66A,H66B,H66C), C65(H65A,H65B,H65C), C32(H32A,
 H32B,H32C), C39(H39A,H39B,H39C), C36(H36A,H36B,H36C), C38(H38A,H38B,H38C),
 C35(H35A,H35B,H35C), C46(H46A,H46B,H46C), C47(H47A,H47B,H47C), C41(H41A,H41B,
 H41C), C40(H40A,H40B,H40C)
;
_smtbx_masks_special_details
;
A solvent mask was calculated and 302 electrons were 
found in a volume of 1462\%A^3^ in 1 void per unit cell. 
This is consistent with the presence of 9[C3H8O] per Formula Unit 
which account for 306 electrons per unit cell.
;
_smtbx_masks_void_probe_radius 1.2
_smtbx_masks_void_truncation_radius 1.2
_olex2_submission_special_instructions 'No special instructions were received'
_oxdiff_exptl_absorpt_empirical_details
;
Empirical correction (ABSPACK) includes:
- Absorption correction using spherical harmonics
- Frame scaling
;
_oxdiff_exptl_absorpt_empirical_full_max 1.349
_oxdiff_exptl_absorpt_empirical_full_min 0.701

loop_
_space_group_symop_operation_xyz
'x, y, z'
'-x, y+1/2, -z+1/2'
'-x, -y, -z'
'x, -y-1/2, z-1/2'

loop_
_atom_site_label
_atom_site_type_symbol
_atom_site_fract_x
_atom_site_fract_y
_atom_site_fract_z
_atom_site_U_iso_or_equiv
_atom_site_adp_type
_atom_site_occupancy
_atom_site_site_symmetry_order
_atom_site_calc_flag
_atom_site_refinement_flags_posn
_atom_site_refinement_flags_adp
_atom_site_refinement_flags_occupancy
_atom_site_disorder_assembly
_atom_site_disorder_group
Ti01 Ti 0.40363(2) 0.61084(3) 0.36581(2) 0.05990(16) Uani 1 1 d . . . . .
O2 O 0.41203(7) 0.47301(12) 0.33131(6) 0.0639(4) Uani 1 1 d . . . . .
O3 O 0.36290(8) 0.73206(12) 0.39289(7) 0.0681(4) Uani 1 1 d . . . . .
O5 O 0.38535(8) 0.66778(13) 0.29709(6) 0.0694(4) Uani 1 1 d . . . . .
O1 O 0.37830(9) 0.53719(12) 0.42462(6) 0.0699(4) Uani 1 1 d . . . . .
O4 O 0.49753(9) 0.63807(17) 0.38299(9) 0.0869(5) Uani 1 1 d . . . . .
C21 C 0.29420(11) 0.76556(15) 0.39425(8) 0.0584(4) Uani 1 1 d . . . . .
C30 C 0.21652(13) 0.50915(18) 0.49055(8) 0.0654(5) Uani 1 1 d . . . . .
H30 H 0.1868 0.5500 0.5102 0.078 Uiso 1 1 calc R U . . .
C22 C 0.25698(12) 0.74152(15) 0.43707(8) 0.0596(4) Uani 1 1 d . . . . .
C25 C 0.27539(12) 0.55669(16) 0.47107(7) 0.0595(4) Uani 1 1 d . . . . .
C11 C 0.27039(13) 0.27481(16) 0.31688(9) 0.0649(5) Uani 1 1 d . . . . .
H11 H 0.2507 0.2236 0.3379 0.078 Uiso 1 1 calc R U . . .
C5 C 0.32674(11) 0.68155(17) 0.26138(8) 0.0615(5) Uani 1 1 d . . . . .
C19 C 0.26159(12) 0.82833(15) 0.35341(9) 0.0627(5) Uani 1 1 d . . . . .
C12 C 0.32478(11) 0.33872(16) 0.34041(8) 0.0591(4) Uani 1 1 d . . . . .
C24 C 0.29123(13) 0.67075(17) 0.48056(8) 0.0649(5) Uani 1 1 d . . . . .
H24A H 0.3442 0.6812 0.4845 0.078 Uiso 1 1 calc R U . . .
H24B H 0.2736 0.6914 0.5141 0.078 Uiso 1 1 calc R U . . .
C18 C 0.19336(14) 0.86913(17) 0.35736(10) 0.0674(5) Uani 1 1 d . . . . .
H18 H 0.1717 0.9126 0.3299 0.081 Uiso 1 1 calc R U . . .
C23 C 0.18865(13) 0.78411(17) 0.43900(9) 0.0653(5) Uani 1 1 d . . . . .
H23 H 0.1637 0.7682 0.4683 0.078 Uiso 1 1 calc R U . . .
C26 C 0.31920(12) 0.49623(17) 0.44197(7) 0.0592(4) Uani 1 1 d . . . . .
C4 C 0.28386(12) 0.77015(18) 0.26270(9) 0.0656(5) Uani 1 1 d . . . . .
C13 C 0.35567(11) 0.41333(16) 0.30985(8) 0.0567(4) Uani 1 1 d . . . . .
C10 C 0.24324(14) 0.28195(17) 0.26399(9) 0.0701(5) Uani 1 1 d . . . . .
C17 C 0.15535(13) 0.84891(18) 0.40003(10) 0.0687(5) Uani 1 1 d . . . . .
C27 C 0.30261(13) 0.39096(16) 0.43190(8) 0.0604(5) Uani 1 1 d . . . . .
C6 C 0.31064(13) 0.60672(17) 0.22202(9) 0.0651(5) Uani 1 1 d . . . . .
C8 C 0.32922(12) 0.42392(17) 0.25643(8) 0.0618(5) Uani 1 1 d . . . . .
C00Q C 0.34854(14) 0.32812(17) 0.39896(9) 0.0658(5) Uani 1 1 d . . . . .
H00A H 0.3462 0.2539 0.4090 0.079 Uiso 1 1 calc R U . . .
H00B H 0.3994 0.3510 0.4065 0.079 Uiso 1 1 calc R U . . .
C29 C 0.19960(14) 0.40473(19) 0.48236(9) 0.0675(5) Uani 1 1 d . . . . .
C9 C 0.27432(14) 0.35741(18) 0.23486(9) 0.0670(5) Uani 1 1 d . . . . .
H9 H 0.2574 0.3640 0.1986 0.080 Uiso 1 1 calc R U . . .
C3 C 0.22537(14) 0.7821(2) 0.22455(10) 0.0742(6) Uani 1 1 d . . . . .
H3 H 0.1964 0.8428 0.2254 0.089 Uiso 1 1 calc R U . . .
C2 C 0.25117(16) 0.6223(2) 0.18467(9) 0.0738(6) Uani 1 1 d . . . . .
H2 H 0.2403 0.5715 0.1579 0.089 Uiso 1 1 calc R U . . .
C20 C 0.30004(14) 0.85021(17) 0.30542(10) 0.0683(5) Uani 1 1 d . . . . .
H20A H 0.2853 0.9196 0.2912 0.082 Uiso 1 1 calc R U . . .
H20B H 0.3528 0.8520 0.3162 0.082 Uiso 1 1 calc R U . . .
C67 C 0.35597(14) 0.50884(19) 0.22239(9) 0.0691(5) Uani 1 1 d . . . . .
H67A H 0.4067 0.5259 0.2356 0.083 Uiso 1 1 calc R U . . .
H67B H 0.3550 0.4828 0.1859 0.083 Uiso 1 1 calc R U . . .
C28 C 0.24371(14) 0.34758(18) 0.45223(8) 0.0661(5) Uani 1 1 d . . . . .
H28 H 0.2328 0.2763 0.4454 0.079 Uiso 1 1 calc R U . . .
C14 C 0.18522(19) 0.2084(2) 0.23854(12) 0.0931(9) Uani 1 1 d D . . . .
C1 C 0.20689(15) 0.7096(2) 0.18500(10) 0.0788(7) Uani 1 1 d . . . . .
C16 C 0.08238(17) 0.9012(2) 0.40480(14) 0.0861(7) Uani 1 1 d D . . . .
C31 C 0.13655(18) 0.3514(2) 0.50501(12) 0.0869(7) Uani 1 1 d D . . . .
C15 C 0.14089(19) 0.7258(3) 0.14373(13) 0.0987(9) Uani 1 1 d D . . . .
N7 N 0.4588(3) 0.6347(5) 0.6575(3) 0.187(2) Uani 1 1 d . U . . .
H7 H 0.5081 0.6058 0.6550 0.225 Uiso 1 1 calc R U . . .
C64 C 0.5405(2) 0.7202(4) 0.40588(18) 0.1210(13) Uani 1 1 d . U . . .
H64 H 0.5132 0.7526 0.4331 0.145 Uiso 0.720(13) 1 calc R U P A 1
H64A H 0.5131 0.7869 0.4001 0.145 Uiso 0.280(13) 1 calc R U P A 2
C62 C 0.1013(4) 0.4196(5) 0.5430(3) 0.134(2) Uani 0.827(6) 1 d D U P B 1
H62A H 0.1371 0.4388 0.5726 0.201 Uiso 0.827(6) 1 calc R U P B 1
H62B H 0.0616 0.3814 0.5562 0.201 Uiso 0.827(6) 1 calc R U P B 1
H62C H 0.0823 0.4827 0.5249 0.201 Uiso 0.827(6) 1 calc R U P B 1
C43 C 0.0820(3) 0.3105(5) 0.4614(2) 0.1198(17) Uani 0.827(6) 1 d D U P B 1
H43A H 0.0606 0.3689 0.4404 0.180 Uiso 0.827(6) 1 calc R U P B 1
H43B H 0.0440 0.2725 0.4767 0.180 Uiso 0.827(6) 1 calc R U P B 1
H43C H 0.1062 0.2636 0.4389 0.180 Uiso 0.827(6) 1 calc R U P B 1
C33 C 0.1655(3) 0.2543(4) 0.5379(2) 0.1205(17) Uani 0.827(6) 1 d D U P B 1
H33A H 0.1816 0.2014 0.5143 0.181 Uiso 0.827(6) 1 calc R U P B 1
H33B H 0.1269 0.2257 0.5564 0.181 Uiso 0.827(6) 1 calc R U P B 1
H33C H 0.2063 0.2751 0.5635 0.181 Uiso 0.827(6) 1 calc R U P B 1
C57 C 0.1311(4) 0.2641(7) 0.2001(4) 0.118(3) Uani 0.694(12) 1 d D U P C 1
H57A H 0.0925 0.2927 0.2187 0.177 Uiso 0.694(12) 1 calc R U P C 1
H57B H 0.1104 0.2151 0.1731 0.177 Uiso 0.694(12) 1 calc R U P C 1
H57C H 0.1552 0.3208 0.1835 0.177 Uiso 0.694(12) 1 calc R U P C 1
C48 C 0.1546(5) 0.1386(7) 0.2761(3) 0.143(4) Uani 0.694(12) 1 d D U P C 1
H48A H 0.1930 0.1166 0.3033 0.215 Uiso 0.694(12) 1 calc R U P C 1
H48B H 0.1334 0.0774 0.2574 0.215 Uiso 0.694(12) 1 calc R U P C 1
H48C H 0.1171 0.1757 0.2924 0.215 Uiso 0.694(12) 1 calc R U P C 1
C60 C 0.2261(5) 0.1278(5) 0.2040(4) 0.141(3) Uani 0.694(12) 1 d D U P C 1
H60A H 0.2379 0.1625 0.1720 0.212 Uiso 0.694(12) 1 calc R U P C 1
H60B H 0.1945 0.0681 0.1943 0.212 Uiso 0.694(12) 1 calc R U P C 1
H60C H 0.2707 0.1037 0.2246 0.212 Uiso 0.694(12) 1 calc R U P C 1
C44 C 0.4252(5) 0.5184(10) 0.7194(5) 0.260(5) Uani 1 1 d . U . . .
H44A H 0.4461 0.4815 0.6913 0.390 Uiso 1 1 calc DR U . . .
H44B H 0.3724 0.5143 0.7131 0.390 Uiso 1 1 calc R U . . .
H44C H 0.4421 0.4863 0.7533 0.390 Uiso 1 1 calc R U . . .
C50 C 0.4515(5) 0.6006(9) 0.5578(5) 0.275(5) Uani 1 1 d D U . . .
H50A H 0.4244 0.5567 0.5310 0.413 Uiso 1 1 calc R U . . .
H50B H 0.5016 0.5760 0.5642 0.413 Uiso 1 1 calc R U . . .
H50C H 0.4509 0.6727 0.5453 0.413 Uiso 1 1 calc R U . . .
C53 C 0.4477(6) 0.6279(9) 0.7200(5) 0.237(3) Uani 1 1 d . U . . .
H53A H 0.4932 0.6402 0.7433 0.284 Uiso 1 1 calc DR U . . .
H53B H 0.4095 0.6755 0.7294 0.284 Uiso 1 1 calc R U . . .
C52 C 0.5117(6) 0.7867(9) 0.6984(5) 0.276(5) Uani 1 1 d . U . . .
H52A H 0.5529 0.7407 0.7086 0.414 Uiso 1 1 calc R U . . .
H52B H 0.4821 0.7921 0.7275 0.414 Uiso 1 1 calc DR U . . .
H52C H 0.5293 0.8559 0.6901 0.414 Uiso 1 1 calc R U . . .
C51 C 0.4648(6) 0.7409(9) 0.6488(6) 0.259(4) Uani 1 1 d . U . . .
H51A H 0.4164 0.7737 0.6441 0.310 Uiso 1 1 calc R U . . .
H51B H 0.4884 0.7537 0.6167 0.310 Uiso 1 1 calc R U . . .
C49 C 0.4141(5) 0.5945(9) 0.6123(5) 0.235(3) Uani 1 1 d D U . . .
H49A H 0.3682 0.6341 0.6077 0.282 Uiso 1 1 calc R U . . .
H49B H 0.4022 0.5211 0.6191 0.282 Uiso 1 1 calc DR U . . .
C59 C 0.1186(8) 0.2159(17) 0.2730(6) 0.127(6) Uani 0.306(12) 1 d D U P C 2
H59A H 0.1361 0.2411 0.3083 0.190 Uiso 0.306(12) 1 calc R U P C 2
H59B H 0.0969 0.1469 0.2755 0.190 Uiso 0.306(12) 1 calc R U P C 2
H59C H 0.0823 0.2641 0.2561 0.190 Uiso 0.306(12) 1 calc R U P C 2
C58 C 0.1598(15) 0.2342(19) 0.1832(6) 0.138(8) Uani 0.306(12) 1 d D U P C 2
H58A H 0.1448 0.3073 0.1808 0.207 Uiso 0.306(12) 1 calc R U P C 2
H58B H 0.1187 0.1896 0.1707 0.207 Uiso 0.306(12) 1 calc R U P C 2
H58C H 0.1991 0.2229 0.1616 0.207 Uiso 0.306(12) 1 calc R U P C 2
C54 C 0.2048(10) 0.0993(8) 0.2500(7) 0.115(5) Uani 0.306(12) 1 d D U P C 2
H54A H 0.2460 0.0802 0.2316 0.172 Uiso 0.306(12) 1 calc R U P C 2
H54B H 0.1636 0.0544 0.2382 0.172 Uiso 0.306(12) 1 calc R U P C 2
H54C H 0.2179 0.0907 0.2880 0.172 Uiso 0.306(12) 1 calc R U P C 2
C56 C 0.6084(5) 0.6870(9) 0.4323(5) 0.187(5) Uani 0.720(13) 1 d . U P A 1
H56A H 0.6014 0.6583 0.4667 0.281 Uiso 0.720(13) 1 calc R U P A 1
H56B H 0.6415 0.7465 0.4369 0.281 Uiso 0.720(13) 1 calc R U P A 1
H56C H 0.6291 0.6335 0.4112 0.281 Uiso 0.720(13) 1 calc R U P A 1
C42 C 0.5468(8) 0.8016(10) 0.3644(5) 0.212(6) Uani 0.720(13) 1 d . U P A 1
H42A H 0.5615 0.7686 0.3329 0.318 Uiso 0.720(13) 1 calc R U P A 1
H42B H 0.5829 0.8534 0.3778 0.318 Uiso 0.720(13) 1 calc R U P A 1
H42C H 0.4999 0.8358 0.3556 0.318 Uiso 0.720(13) 1 calc R U P A 1
C55 C 0.5454(16) 0.690(2) 0.4656(7) 0.173(10) Uani 0.280(13) 1 d . U P A 2
H55A H 0.5063 0.7243 0.4815 0.260 Uiso 0.280(13) 1 calc R U P A 2
H55B H 0.5921 0.7124 0.4836 0.260 Uiso 0.280(13) 1 calc R U P A 2
H55C H 0.5407 0.6144 0.4688 0.260 Uiso 0.280(13) 1 calc R U P A 2
C61 C 0.6050(13) 0.729(2) 0.3839(13) 0.171(10) Uani 0.280(13) 1 d . U P A 2
H61A H 0.6289 0.6607 0.3847 0.257 Uiso 0.280(13) 1 calc R U P A 2
H61B H 0.6367 0.7790 0.4041 0.257 Uiso 0.280(13) 1 calc R U P A 2
H61C H 0.5950 0.7526 0.3474 0.257 Uiso 0.280(13) 1 calc R U P A 2
C66 C 0.1470(5) 0.8251(7) 0.1148(4) 0.153(4) Uani 0.741(12) 1 d D U P D 1
H66A H 0.1613 0.8810 0.1398 0.229 Uiso 0.741(12) 1 calc R U P D 1
H66B H 0.1002 0.8420 0.0950 0.229 Uiso 0.741(12) 1 calc R U P D 1
H66C H 0.1834 0.8176 0.0904 0.229 Uiso 0.741(12) 1 calc R U P D 1
C65 C 0.0723(3) 0.7220(8) 0.1702(3) 0.139(3) Uani 0.741(12) 1 d D U P D 1
H65A H 0.0688 0.6543 0.1873 0.209 Uiso 0.741(12) 1 calc R U P D 1
H65B H 0.0303 0.7320 0.1439 0.209 Uiso 0.741(12) 1 calc R U P D 1
H65C H 0.0736 0.7773 0.1967 0.209 Uiso 0.741(12) 1 calc R U P D 1
C32 C 0.1308(6) 0.6331(7) 0.1037(4) 0.158(4) Uani 0.741(12) 1 d D U P D 1
H32A H 0.1675 0.6374 0.0794 0.238 Uiso 0.741(12) 1 calc R U P D 1
H32B H 0.0826 0.6369 0.0838 0.238 Uiso 0.741(12) 1 calc R U P D 1
H32C H 0.1359 0.5670 0.1229 0.238 Uiso 0.741(12) 1 calc R U P D 1
C39 C 0.0402(3) 0.9168(6) 0.3492(2) 0.132(2) Uani 0.841(7) 1 d D U P E 1
H39A H 0.0667 0.9650 0.3290 0.198 Uiso 0.841(7) 1 calc R U P E 1
H39B H -0.0078 0.9454 0.3527 0.198 Uiso 0.841(7) 1 calc R U P E 1
H39C H 0.0349 0.8497 0.3310 0.198 Uiso 0.841(7) 1 calc R U P E 1
C36 C 0.0353(3) 0.8380(6) 0.4344(3) 0.157(3) Uani 0.841(7) 1 d D U P E 1
H36A H 0.0364 0.7655 0.4228 0.235 Uiso 0.841(7) 1 calc R U P E 1
H36B H -0.0143 0.8645 0.4282 0.235 Uiso 0.841(7) 1 calc R U P E 1
H36C H 0.0524 0.8421 0.4721 0.235 Uiso 0.841(7) 1 calc R U P E 1
C38 C 0.0968(4) 1.0112(5) 0.4233(4) 0.155(3) Uani 0.841(7) 1 d D U P E 1
H38A H 0.1290 1.0106 0.4564 0.232 Uiso 0.841(7) 1 calc R U P E 1
H38B H 0.0511 1.0449 0.4287 0.232 Uiso 0.841(7) 1 calc R U P E 1
H38C H 0.1198 1.0497 0.3967 0.232 Uiso 0.841(7) 1 calc R U P E 1
C63 C 0.1246(18) 0.2387(12) 0.4862(13) 0.137(6) Uani 0.173(6) 1 d D U P B 2
H63A H 0.1146 0.2354 0.4478 0.205 Uiso 0.173(6) 1 d R U P B 2
H63B H 0.1683 0.1985 0.4977 0.205 Uiso 0.173(6) 1 d R U P B 2
H63C H 0.0836 0.2095 0.5020 0.205 Uiso 0.173(6) 1 d R U P B 2
C34 C 0.1581(18) 0.357(3) 0.5645(7) 0.135(6) Uani 0.173(6) 1 d D U P B 2
H34A H 0.2041 0.3242 0.5733 0.203 Uiso 0.173(6) 1 d R U P B 2
H34B H 0.1224 0.3232 0.5825 0.203 Uiso 0.173(6) 1 d R U P B 2
H34C H 0.1615 0.4291 0.5749 0.203 Uiso 0.173(6) 1 d R U P B 2
C35 C 0.0740(11) 0.4338(18) 0.4967(12) 0.118(5) Uani 0.173(6) 1 d D U P B 2
H35A H 0.0866 0.4941 0.5194 0.176 Uiso 0.173(6) 1 calc R U P B 2
H35B H 0.0291 0.4027 0.5058 0.176 Uiso 0.173(6) 1 calc R U P B 2
H35C H 0.0675 0.4561 0.4599 0.176 Uiso 0.173(6) 1 calc R U P B 2
C45 C 0.0982(12) 0.822(2) 0.1604(10) 0.158(10) Uani 0.259(12) 1 d D U P D 2
H45A H 0.0830 0.7994 0.1931 0.236 Uiso 0.259(12) 1 d R U P D 2
H45B H 0.1256 0.8850 0.1658 0.236 Uiso 0.259(12) 1 d R U P D 2
H45C H 0.0565 0.8340 0.1354 0.236 Uiso 0.259(12) 1 d R U P D 2
C46 C 0.1688(11) 0.759(2) 0.0941(5) 0.132(7) Uani 0.259(12) 1 d D U P D 2
H46A H 0.1953 0.8242 0.0999 0.198 Uiso 0.259(12) 1 calc R U P D 2
H46B H 0.1282 0.7681 0.0665 0.198 Uiso 0.259(12) 1 calc R U P D 2
H46C H 0.2013 0.7048 0.0832 0.198 Uiso 0.259(12) 1 calc R U P D 2
C47 C 0.0930(12) 0.6347(16) 0.1402(11) 0.140(9) Uani 0.259(12) 1 d D U P D 2
H47A H 0.1171 0.5760 0.1252 0.211 Uiso 0.259(12) 1 calc R U P D 2
H47B H 0.0482 0.6511 0.1177 0.211 Uiso 0.259(12) 1 calc R U P D 2
H47C H 0.0817 0.6161 0.1755 0.211 Uiso 0.259(12) 1 calc R U P D 2
C41 C 0.0758(16) 0.9942(18) 0.3702(10) 0.137(6) Uani 0.159(7) 1 d D U P E 2
H41A H 0.1126 0.9912 0.3459 0.206 Uiso 0.159(7) 1 calc R U P E 2
H41B H 0.0829 1.0572 0.3917 0.206 Uiso 0.159(7) 1 calc R U P E 2
H41C H 0.0277 0.9956 0.3501 0.206 Uiso 0.159(7) 1 calc R U P E 2
C40 C 0.0214(16) 0.842(2) 0.3705(16) 0.160(7) Uani 0.159(7) 1 d D U P E 2
H40A H -0.0121 0.8927 0.3521 0.239 Uiso 0.159(7) 1 calc R U P E 2
H40B H -0.0048 0.7981 0.3929 0.239 Uiso 0.159(7) 1 calc R U P E 2
H40C H 0.0425 0.7992 0.3447 0.239 Uiso 0.159(7) 1 calc R U P E 2
C37 C 0.0891(16) 0.959(3) 0.4549(8) 0.138(6) Uani 0.159(7) 1 d D U P E 2
H37A H 0.1027 0.9130 0.4838 0.207 Uiso 0.159(7) 1 d R U P E 2
H37B H 0.1267 1.0095 0.4527 0.207 Uiso 0.159(7) 1 d R U P E 2
H37C H 0.0451 0.9944 0.4603 0.207 Uiso 0.159(7) 1 d R U P E 2

loop_
_atom_site_aniso_label
_atom_site_aniso_U_11
_atom_site_aniso_U_22
_atom_site_aniso_U_33
_atom_site_aniso_U_23
_atom_site_aniso_U_13
_atom_site_aniso_U_12
Ti01 0.0409(2) 0.0708(3) 0.0676(3) 0.00068(15) 0.00471(16) -0.00198(13)
O2 0.0464(7) 0.0751(9) 0.0708(8) -0.0004(7) 0.0096(6) 0.0053(6)
O3 0.0536(8) 0.0736(9) 0.0775(9) 0.0027(7) 0.0098(7) -0.0035(6)
O5 0.0572(8) 0.0776(9) 0.0743(9) 0.0055(7) 0.0115(7) -0.0020(7)
O1 0.0675(9) 0.0722(9) 0.0707(9) 0.0014(7) 0.0110(7) 0.0018(7)
O4 0.0451(8) 0.1069(13) 0.1064(13) -0.0057(11) -0.0004(8) -0.0073(8)
C21 0.0545(10) 0.0542(9) 0.0673(11) -0.0031(8) 0.0102(8) -0.0041(8)
C30 0.0683(12) 0.0715(12) 0.0567(10) -0.0017(9) 0.0096(9) 0.0045(10)
C22 0.0651(11) 0.0553(9) 0.0587(10) -0.0033(8) 0.0087(8) -0.0025(8)
C25 0.0654(11) 0.0642(11) 0.0481(9) 0.0003(8) 0.0033(8) 0.0038(9)
C11 0.0730(13) 0.0570(10) 0.0654(11) 0.0054(8) 0.0115(10) 0.0060(9)
C5 0.0570(10) 0.0698(11) 0.0596(10) 0.0139(9) 0.0145(8) -0.0066(9)
C19 0.0628(11) 0.0534(10) 0.0736(12) 0.0046(8) 0.0145(9) -0.0043(8)
C12 0.0598(11) 0.0577(10) 0.0602(10) 0.0038(8) 0.0083(8) 0.0128(8)
C24 0.0728(13) 0.0686(12) 0.0531(10) -0.0047(8) 0.0067(9) 0.0011(10)
C18 0.0674(13) 0.0578(10) 0.0785(14) 0.0109(9) 0.0143(10) 0.0020(9)
C23 0.0693(12) 0.0617(11) 0.0677(12) 0.0003(9) 0.0196(10) -0.0016(9)
C26 0.0614(11) 0.0662(11) 0.0491(9) 0.0068(8) 0.0029(8) 0.0048(9)
C4 0.0640(12) 0.0699(12) 0.0661(12) 0.0188(9) 0.0209(9) -0.0037(9)
C13 0.0524(10) 0.0598(10) 0.0586(10) 0.0002(8) 0.0103(8) 0.0078(8)
C10 0.0816(15) 0.0598(11) 0.0673(12) 0.0018(9) 0.0026(10) 0.0017(10)
C17 0.0639(12) 0.0603(11) 0.0844(14) 0.0019(10) 0.0194(10) -0.0006(9)
C27 0.0684(13) 0.0620(11) 0.0495(9) 0.0052(7) 0.0017(9) 0.0092(8)
C6 0.0669(13) 0.0732(12) 0.0580(11) 0.0126(9) 0.0194(9) -0.0086(9)
C8 0.0629(11) 0.0667(11) 0.0572(10) 0.0019(8) 0.0133(9) 0.0057(9)
C00Q 0.0742(13) 0.0624(11) 0.0601(11) 0.0070(8) 0.0046(9) 0.0170(9)
C29 0.0697(13) 0.0745(12) 0.0584(11) -0.0005(9) 0.0078(10) -0.0008(10)
C9 0.0756(14) 0.0673(11) 0.0572(11) 0.0023(9) 0.0037(10) 0.0016(10)
C3 0.0734(14) 0.0801(14) 0.0703(13) 0.0259(11) 0.0141(11) 0.0049(11)
C2 0.0796(15) 0.0837(15) 0.0585(12) 0.0157(10) 0.0097(11) -0.0120(11)
C20 0.0706(13) 0.0584(10) 0.0783(13) 0.0139(10) 0.0180(11) -0.0041(9)
C67 0.0733(13) 0.0759(13) 0.0613(11) 0.0025(9) 0.0213(10) -0.0010(10)
C28 0.0784(14) 0.0635(11) 0.0557(10) 0.0031(8) 0.0054(9) 0.0017(10)
C14 0.108(2) 0.0772(15) 0.0885(17) 0.0082(13) -0.0135(16) -0.0209(15)
C1 0.0802(15) 0.0890(16) 0.0669(13) 0.0279(12) 0.0078(11) -0.0039(13)
C16 0.0714(16) 0.0861(16) 0.104(2) 0.0092(14) 0.0257(14) 0.0137(12)
C31 0.0883(18) 0.0918(17) 0.0838(16) -0.0047(13) 0.0241(14) -0.0146(14)
C15 0.094(2) 0.117(2) 0.0808(17) 0.0243(16) -0.0091(15) 0.0031(17)
N7 0.111(3) 0.194(4) 0.261(5) -0.052(4) 0.035(3) 0.066(3)
C64 0.082(2) 0.144(3) 0.131(3) -0.016(2) -0.0131(19) -0.040(2)
C62 0.142(5) 0.118(3) 0.160(5) -0.023(3) 0.097(4) -0.032(3)
C43 0.103(3) 0.143(4) 0.112(3) 0.004(3) 0.007(2) -0.048(3)
C33 0.132(4) 0.114(3) 0.123(3) 0.042(3) 0.046(3) -0.006(3)
C57 0.091(4) 0.120(5) 0.131(6) 0.018(4) -0.036(4) -0.015(3)
C48 0.145(7) 0.129(6) 0.150(6) 0.026(5) -0.008(5) -0.077(6)
C60 0.157(6) 0.099(4) 0.158(7) -0.047(4) -0.021(5) -0.016(4)
C44 0.160(6) 0.308(10) 0.339(10) -0.040(8) 0.145(6) 0.016(6)
C50 0.197(7) 0.301(9) 0.291(10) 0.048(8) -0.121(7) 0.058(7)
C53 0.178(5) 0.258(6) 0.289(6) -0.047(6) 0.088(5) 0.067(5)
C52 0.235(8) 0.260(8) 0.337(10) -0.099(8) 0.050(8) 0.124(7)
C51 0.220(6) 0.241(6) 0.311(7) -0.029(6) 0.015(5) 0.084(5)
C49 0.158(5) 0.261(6) 0.279(7) -0.044(6) -0.001(5) 0.058(5)
C59 0.114(9) 0.145(12) 0.118(9) -0.009(8) 0.001(7) -0.055(9)
C58 0.155(15) 0.140(13) 0.107(10) 0.001(9) -0.035(10) -0.054(11)
C54 0.134(11) 0.081(6) 0.131(11) -0.014(6) 0.018(9) -0.013(6)
C56 0.117(6) 0.199(8) 0.224(11) 0.006(7) -0.068(7) -0.034(5)
C42 0.220(11) 0.201(9) 0.211(9) 0.064(7) 0.006(8) -0.100(8)
C55 0.181(17) 0.220(17) 0.102(10) -0.028(10) -0.050(10) -0.020(13)
C61 0.114(12) 0.198(17) 0.206(19) -0.018(14) 0.036(13) -0.049(12)
C66 0.151(6) 0.153(6) 0.139(6) 0.081(6) -0.046(5) -0.012(5)
C65 0.090(3) 0.206(9) 0.117(4) 0.009(5) -0.007(3) 0.012(4)
C32 0.153(7) 0.190(7) 0.116(5) -0.016(5) -0.054(5) 0.010(5)
C39 0.077(3) 0.171(5) 0.145(4) 0.013(4) 0.005(3) 0.036(3)
C36 0.085(3) 0.183(5) 0.216(6) 0.091(5) 0.073(3) 0.040(3)
C38 0.120(4) 0.115(4) 0.232(7) -0.058(4) 0.028(5) 0.031(3)
C63 0.130(11) 0.143(11) 0.139(11) 0.004(10) 0.022(10) -0.029(10)
C34 0.147(11) 0.143(11) 0.126(10) 0.026(9) 0.059(9) -0.022(10)
C35 0.093(9) 0.132(10) 0.136(10) 0.008(9) 0.051(9) -0.016(8)
C45 0.115(12) 0.187(17) 0.153(14) -0.030(13) -0.060(11) 0.039(12)
C46 0.163(14) 0.159(14) 0.064(7) 0.037(8) -0.025(7) 0.005(11)
C47 0.134(14) 0.136(12) 0.140(15) 0.036(11) -0.033(12) -0.016(10)
C41 0.110(10) 0.139(11) 0.165(12) -0.007(11) 0.022(10) 0.027(10)
C40 0.109(11) 0.185(12) 0.183(12) 0.025(11) 0.016(11) 0.018(11)
C37 0.113(10) 0.142(11) 0.171(12) -0.012(10) 0.065(9) 0.057(9)

loop_
_atom_type_symbol
_atom_type_description
_atom_type_scat_dispersion_real
_atom_type_scat_dispersion_imag
_atom_type_scat_source
C C 0.0181 0.0091 'International Tables Vol C Tables 4.2.6.8 and 6.1.1.4'
H H 0.0000 0.0000 'International Tables Vol C Tables 4.2.6.8 and 6.1.1.4'
N N 0.0311 0.0180 'International Tables Vol C Tables 4.2.6.8 and 6.1.1.4'
O O 0.0492 0.0322 'International Tables Vol C Tables 4.2.6.8 and 6.1.1.4'
Ti Ti 0.2191 1.8069 'International Tables Vol C Tables 4.2.6.8 and 6.1.1.4'

loop_
_geom_angle_atom_site_label_1
_geom_angle_atom_site_label_2
_geom_angle_atom_site_label_3
_geom_angle
_geom_angle_site_symmetry_1
_geom_angle_site_symmetry_3
_geom_angle_publ_flag
O3 Ti01 O2 161.11(7) . . ?
O5 Ti01 O2 86.93(7) . . ?
O5 Ti01 O3 89.24(7) . . ?
O1 Ti01 O2 87.03(7) . . ?
O1 Ti01 O3 88.37(7) . . ?
O1 Ti01 O5 154.07(7) . . ?
O4 Ti01 O2 99.05(8) . . ?
O4 Ti01 O3 99.84(9) . . ?
O4 Ti01 O5 102.46(9) . . ?
O4 Ti01 O1 103.39(9) . . ?
C13 O2 Ti01 125.58(12) . . ?
C21 O3 Ti01 133.58(14) . . ?
C5 O5 Ti01 136.06(13) . . ?
C26 O1 Ti01 138.91(14) . . ?
C64 O4 Ti01 137.7(2) . . ?
O3 C21 C22 120.47(19) . . ?
O3 C21 C19 119.42(19) . . ?
C22 C21 C19 120.1(2) . . ?
C25 C30 H30 118.6 . . ?
C29 C30 H30 118.6 . . ?
C29 C30 C25 122.8(2) . . ?
C21 C22 C24 120.2(2) . . ?
C23 C22 C21 118.7(2) . . ?
C23 C22 C24 121.1(2) . . ?
C30 C25 C24 120.92(19) . . ?
C30 C25 C26 118.5(2) . . ?
C26 C25 C24 120.56(19) . . ?
C12 C11 H11 118.4 . . ?
C12 C11 C10 123.2(2) . . ?
C10 C11 H11 118.4 . . ?
O5 C5 C4 120.7(2) . . ?
O5 C5 C6 119.0(2) . . ?
C4 C5 C6 120.3(2) . . ?
C21 C19 C20 120.4(2) . . ?
C18 C19 C21 118.8(2) . . ?
C18 C19 C20 120.8(2) . . ?
C11 C12 C13 119.30(19) . . ?
C11 C12 C00Q 119.3(2) . . ?
C13 C12 C00Q 121.4(2) . . ?
C22 C24 H24A 108.8 . . ?
C22 C24 H24B 108.8 . . ?
C25 C24 C22 113.97(17) . . ?
C25 C24 H24A 108.8 . . ?
C25 C24 H24B 108.8 . . ?
H24A C24 H24B 107.7 . . ?
C19 C18 H18 118.7 . . ?
C19 C18 C17 122.7(2) . . ?
C17 C18 H18 118.7 . . ?
C22 C23 H23 118.6 . . ?
C17 C23 C22 122.9(2) . . ?
C17 C23 H23 118.6 . . ?
O1 C26 C25 120.65(19) . . ?
O1 C26 C27 119.2(2) . . ?
C25 C26 C27 120.1(2) . . ?
C5 C4 C20 120.6(2) . . ?
C3 C4 C5 118.6(2) . . ?
C3 C4 C20 120.7(2) . . ?
O2 C13 C12 120.46(18) . . ?
O2 C13 C8 120.21(19) . . ?
C12 C13 C8 119.3(2) . . ?
C11 C10 C14 122.3(2) . . ?
C9 C10 C11 116.2(2) . . ?
C9 C10 C14 121.5(2) . . ?
C18 C17 C16 121.1(2) . . ?
C23 C17 C18 116.7(2) . . ?
C23 C17 C16 122.0(2) . . ?
C26 C27 C00Q 119.5(2) . . ?
C28 C27 C26 119.0(2) . . ?
C28 C27 C00Q 121.5(2) . . ?
C5 C6 C67 119.6(2) . . ?
C2 C6 C5 118.8(2) . . ?
C2 C6 C67 121.5(2) . . ?
C13 C8 C67 121.9(2) . . ?
C9 C8 C13 118.8(2) . . ?
C9 C8 C67 119.2(2) . . ?
C12 C00Q H00A 109.0 . . ?
C12 C00Q H00B 109.0 . . ?
C27 C00Q C12 112.74(17) . . ?
C27 C00Q H00A 109.0 . . ?
C27 C00Q H00B 109.0 . . ?
H00A C00Q H00B 107.8 . . ?
C30 C29 C28 116.9(2) . . ?
C30 C29 C31 123.1(2) . . ?
C28 C29 C31 120.0(2) . . ?
C10 C9 C8 123.1(2) . . ?
C10 C9 H9 118.4 . . ?
C8 C9 H9 118.4 . . ?
C4 C3 H3 118.4 . . ?
C4 C3 C1 123.2(2) . . ?
C1 C3 H3 118.4 . . ?
C6 C2 H2 118.8 . . ?
C6 C2 C1 122.4(3) . . ?
C1 C2 H2 118.8 . . ?
C19 C20 H20A 109.0 . . ?
C19 C20 H20B 109.0 . . ?
C4 C20 C19 112.83(18) . . ?
C4 C20 H20A 109.0 . . ?
C4 C20 H20B 109.0 . . ?
H20A C20 H20B 107.8 . . ?
C6 C67 C8 112.35(18) . . ?
C6 C67 H67A 109.1 . . ?
C6 C67 H67B 109.1 . . ?
C8 C67 H67A 109.1 . . ?
C8 C67 H67B 109.1 . . ?
H67A C67 H67B 107.9 . . ?
C27 C28 C29 122.6(2) . . ?
C27 C28 H28 118.7 . . ?
C29 C28 H28 118.7 . . ?
C10 C14 C60 106.1(4) . . ?
C10 C14 C59 106.4(5) . . ?
C57 C14 C10 111.8(4) . . ?
C57 C14 C60 105.7(5) . . ?
C48 C14 C10 114.0(4) . . ?
C48 C14 C57 115.7(6) . . ?
C48 C14 C60 102.2(6) . . ?
C58 C14 C10 113.7(9) . . ?
C58 C14 C59 109.4(13) . . ?
C54 C14 C10 111.1(7) . . ?
C54 C14 C59 97.8(11) . . ?
C54 C14 C58 116.7(12) . . ?
C3 C1 C2 116.7(2) . . ?
C3 C1 C15 121.3(3) . . ?
C2 C1 C15 122.0(3) . . ?
C17 C16 C39 109.9(3) . . ?
C17 C16 C40 109.8(15) . . ?
C36 C16 C17 112.8(3) . . ?
C36 C16 C39 106.0(4) . . ?
C36 C16 C38 116.9(5) . . ?
C38 C16 C17 108.0(3) . . ?
C38 C16 C39 102.7(5) . . ?
C41 C16 C17 108.4(12) . . ?
C41 C16 C40 92.9(10) . . ?
C37 C16 C17 107.8(11) . . ?
C37 C16 C41 96.0(10) . . ?
C37 C16 C40 136(2) . . ?
C29 C31 C33 109.2(3) . . ?
C29 C31 C63 113.1(12) . . ?
C29 C31 C34 103.4(10) . . ?
C29 C31 C35 103.7(8) . . ?
C62 C31 C29 113.2(3) . . ?
C62 C31 C33 105.3(4) . . ?
C43 C31 C29 110.7(3) . . ?
C43 C31 C62 111.8(5) . . ?
C43 C31 C33 106.2(4) . . ?
C63 C31 C35 121.1(17) . . ?
C34 C31 C63 111.8(18) . . ?
C34 C31 C35 101.7(18) . . ?
C1 C15 C32 111.8(4) . . ?
C1 C15 C45 108.1(6) . . ?
C66 C15 C1 110.9(4) . . ?
C66 C15 C65 111.6(6) . . ?
C66 C15 C32 109.6(6) . . ?
C65 C15 C1 109.6(3) . . ?
C65 C15 C32 103.1(6) . . ?
C46 C15 C1 107.1(8) . . ?
C46 C15 C45 104.6(16) . . ?
C47 C15 C1 111.4(8) . . ?
C47 C15 C45 108.8(16) . . ?
C47 C15 C46 116.4(15) . . ?
C53 N7 H7 105.3 . . ?
C51 N7 H7 105.3 . . ?
C51 N7 C53 103.4(8) . . ?
C51 N7 C49 105.8(9) . . ?
C49 N7 H7 105.3 . . ?
C49 N7 C53 129.6(9) . . ?
O4 C64 H64 106.9 . . ?
O4 C64 H64A 109.0 . . ?
O4 C64 C56 113.6(5) . . ?
O4 C64 C42 108.3(5) . . ?
O4 C64 C55 100.6(10) . . ?
C56 C64 H64 106.9 . . ?
C56 C64 C42 113.8(8) . . ?
C42 C64 H64 106.9 . . ?
C55 C64 H64A 109.0 . . ?
C61 C64 O4 111.5(12) . . ?
C61 C64 H64A 109.0 . . ?
C61 C64 C55 117.4(18) . . ?
C31 C62 H62A 109.5 . . ?
C31 C62 H62B 109.5 . . ?
C31 C62 H62C 109.5 . . ?
H62A C62 H62B 109.5 . . ?
H62A C62 H62C 109.5 . . ?
H62B C62 H62C 109.5 . . ?
C31 C43 H43A 109.5 . . ?
C31 C43 H43B 109.5 . . ?
C31 C43 H43C 109.5 . . ?
H43A C43 H43B 109.5 . . ?
H43A C43 H43C 109.5 . . ?
H43B C43 H43C 109.5 . . ?
C31 C33 H33A 109.5 . . ?
C31 C33 H33B 109.5 . . ?
C31 C33 H33C 109.5 . . ?
H33A C33 H33B 109.5 . . ?
H33A C33 H33C 109.5 . . ?
H33B C33 H33C 109.5 . . ?
C14 C57 H57A 109.5 . . ?
C14 C57 H57B 109.5 . . ?
C14 C57 H57C 109.5 . . ?
H57A C57 H57B 109.5 . . ?
H57A C57 H57C 109.5 . . ?
H57B C57 H57C 109.5 . . ?
C14 C48 H48A 109.5 . . ?
C14 C48 H48B 109.5 . . ?
C14 C48 H48C 109.5 . . ?
H48A C48 H48B 109.5 . . ?
H48A C48 H48C 109.5 . . ?
H48B C48 H48C 109.5 . . ?
C14 C60 H60A 109.5 . . ?
C14 C60 H60B 109.5 . . ?
C14 C60 H60C 109.5 . . ?
H60A C60 H60B 109.5 . . ?
H60A C60 H60C 109.5 . . ?
H60B C60 H60C 109.5 . . ?
H44A C44 H44B 109.5 . . ?
H44A C44 H44C 109.5 . . ?
H44B C44 H44C 109.5 . . ?
C53 C44 H44A 109.5 . . ?
C53 C44 H44B 109.5 . . ?
C53 C44 H44C 109.5 . . ?
H50A C50 H50B 109.5 . . ?
H50A C50 H50C 109.5 . . ?
H50B C50 H50C 109.5 . . ?
C49 C50 H50A 109.5 . . ?
C49 C50 H50B 109.5 . . ?
C49 C50 H50C 109.5 . . ?
N7 C53 H53A 112.5 . . ?
N7 C53 H53B 112.5 . . ?
C44 C53 N7 96.3(8) . . ?
C44 C53 H53A 112.5 . . ?
C44 C53 H53B 112.5 . . ?
H53A C53 H53B 110.0 . . ?
H52A C52 H52B 109.5 . . ?
H52A C52 H52C 109.5 . . ?
H52B C52 H52C 109.5 . . ?
C51 C52 H52A 109.5 . . ?
C51 C52 H52B 109.5 . . ?
C51 C52 H52C 109.5 . . ?
N7 C51 C52 106.6(10) . . ?
N7 C51 H51A 110.4 . . ?
N7 C51 H51B 110.4 . . ?
C52 C51 H51A 110.4 . . ?
C52 C51 H51B 110.4 . . ?
H51A C51 H51B 108.6 . . ?
N7 C49 C50 113.9(9) . . ?
N7 C49 H49A 108.8 . . ?
N7 C49 H49B 108.8 . . ?
C50 C49 H49A 108.8 . . ?
C50 C49 H49B 108.8 . . ?
H49A C49 H49B 107.7 . . ?
C14 C59 H59A 109.5 . . ?
C14 C59 H59B 109.5 . . ?
C14 C59 H59C 109.5 . . ?
H59A C59 H59B 109.5 . . ?
H59A C59 H59C 109.5 . . ?
H59B C59 H59C 109.5 . . ?
C14 C58 H58A 109.5 . . ?
C14 C58 H58B 109.5 . . ?
C14 C58 H58C 109.5 . . ?
H58A C58 H58B 109.5 . . ?
H58A C58 H58C 109.5 . . ?
H58B C58 H58C 109.5 . . ?
C14 C54 H54A 109.5 . . ?
C14 C54 H54B 109.5 . . ?
C14 C54 H54C 109.5 . . ?
H54A C54 H54B 109.5 . . ?
H54A C54 H54C 109.5 . . ?
H54B C54 H54C 109.5 . . ?
C64 C56 H56A 109.5 . . ?
C64 C56 H56B 109.5 . . ?
C64 C56 H56C 109.5 . . ?
H56A C56 H56B 109.5 . . ?
H56A C56 H56C 109.5 . . ?
H56B C56 H56C 109.5 . . ?
C64 C42 H42A 109.5 . . ?
C64 C42 H42B 109.5 . . ?
C64 C42 H42C 109.5 . . ?
H42A C42 H42B 109.5 . . ?
H42A C42 H42C 109.5 . . ?
H42B C42 H42C 109.5 . . ?
C64 C55 H55A 109.5 . . ?
C64 C55 H55B 109.5 . . ?
C64 C55 H55C 109.5 . . ?
H55A C55 H55B 109.5 . . ?
H55A C55 H55C 109.5 . . ?
H55B C55 H55C 109.5 . . ?
C64 C61 H61A 109.5 . . ?
C64 C61 H61B 109.5 . . ?
C64 C61 H61C 109.5 . . ?
H61A C61 H61B 109.5 . . ?
H61A C61 H61C 109.5 . . ?
H61B C61 H61C 109.5 . . ?
C15 C66 H66A 109.5 . . ?
C15 C66 H66B 109.5 . . ?
C15 C66 H66C 109.5 . . ?
H66A C66 H66B 109.5 . . ?
H66A C66 H66C 109.5 . . ?
H66B C66 H66C 109.5 . . ?
C15 C65 H65A 109.5 . . ?
C15 C65 H65B 109.5 . . ?
C15 C65 H65C 109.5 . . ?
H65A C65 H65B 109.5 . . ?
H65A C65 H65C 109.5 . . ?
H65B C65 H65C 109.5 . . ?
C15 C32 H32A 109.5 . . ?
C15 C32 H32B 109.5 . . ?
C15 C32 H32C 109.5 . . ?
H32A C32 H32B 109.5 . . ?
H32A C32 H32C 109.5 . . ?
H32B C32 H32C 109.5 . . ?
C16 C39 H39A 109.5 . . ?
C16 C39 H39B 109.5 . . ?
C16 C39 H39C 109.5 . . ?
H39A C39 H39B 109.5 . . ?
H39A C39 H39C 109.5 . . ?
H39B C39 H39C 109.5 . . ?
C16 C36 H36A 109.5 . . ?
C16 C36 H36B 109.5 . . ?
C16 C36 H36C 109.5 . . ?
H36A C36 H36B 109.5 . . ?
H36A C36 H36C 109.5 . . ?
H36B C36 H36C 109.5 . . ?
C16 C38 H38A 109.5 . . ?
C16 C38 H38B 109.5 . . ?
C16 C38 H38C 109.5 . . ?
H38A C38 H38B 109.5 . . ?
H38A C38 H38C 109.5 . . ?
H38B C38 H38C 109.5 . . ?
C31 C63 H63A 111.0 . . ?
C31 C63 H63B 108.6 . . ?
C31 C63 H63C 108.8 . . ?
H63A C63 H63B 109.5 . . ?
H63A C63 H63C 109.5 . . ?
H63B C63 H63C 109.5 . . ?
C31 C34 H34A 109.5 . . ?
C31 C34 H34B 109.9 . . ?
C31 C34 H34C 109.0 . . ?
H34A C34 H34B 109.5 . . ?
H34A C34 H34C 109.5 . . ?
H34B C34 H34C 109.5 . . ?
C31 C35 H35A 109.5 . . ?
C31 C35 H35B 109.5 . . ?
C31 C35 H35C 109.5 . . ?
H35A C35 H35B 109.5 . . ?
H35A C35 H35C 109.5 . . ?
H35B C35 H35C 109.5 . . ?
C15 C45 H45A 102.4 . . ?
C15 C45 H45B 115.5 . . ?
C15 C45 H45C 110.3 . . ?
H45A C45 H45B 109.5 . . ?
H45A C45 H45C 109.5 . . ?
H45B C45 H45C 109.5 . . ?
C15 C46 H46A 109.5 . . ?
C15 C46 H46B 109.5 . . ?
C15 C46 H46C 109.5 . . ?
H46A C46 H46B 109.5 . . ?
H46A C46 H46C 109.5 . . ?
H46B C46 H46C 109.5 . . ?
C15 C47 H47A 109.5 . . ?
C15 C47 H47B 109.5 . . ?
C15 C47 H47C 109.5 . . ?
H47A C47 H47B 109.5 . . ?
H47A C47 H47C 109.5 . . ?
H47B C47 H47C 109.5 . . ?
C16 C41 H41A 109.5 . . ?
C16 C41 H41B 109.5 . . ?
C16 C41 H41C 109.5 . . ?
H41A C41 H41B 109.5 . . ?
H41A C41 H41C 109.5 . . ?
H41B C41 H41C 109.5 . . ?
C16 C40 H40A 109.5 . . ?
C16 C40 H40B 109.5 . . ?
C16 C40 H40C 109.5 . . ?
H40A C40 H40B 109.5 . . ?
H40A C40 H40C 109.5 . . ?
H40B C40 H40C 109.5 . . ?
C16 C37 H37A 110.2 . . ?
C16 C37 H37B 106.1 . . ?
C16 C37 H37C 112.1 . . ?
H37A C37 H37B 109.5 . . ?
H37A C37 H37C 109.5 . . ?
H37B C37 H37C 109.5 . . ?

loop_
_geom_bond_atom_site_label_1
_geom_bond_atom_site_label_2
_geom_bond_distance
_geom_bond_site_symmetry_2
_geom_bond_publ_flag
Ti01 O2 1.9943(16) . ?
Ti01 O3 1.8999(17) . ?
Ti01 O5 1.8997(17) . ?
Ti01 O1 1.8860(16) . ?
Ti01 O4 1.7875(17) . ?
O2 C13 1.363(3) . ?
O3 C21 1.355(3) . ?
O5 C5 1.351(3) . ?
O1 C26 1.343(3) . ?
O4 C64 1.411(4) . ?
C21 C22 1.400(3) . ?
C21 C19 1.402(3) . ?
C30 H30 0.9500 . ?
C30 C25 1.398(3) . ?
C30 C29 1.389(3) . ?
C22 C24 1.519(3) . ?
C22 C23 1.392(3) . ?
C25 C24 1.510(3) . ?
C25 C26 1.404(3) . ?
C11 H11 0.9500 . ?
C11 C12 1.386(3) . ?
C11 C10 1.392(3) . ?
C5 C4 1.394(3) . ?
C5 C6 1.400(3) . ?
C19 C18 1.390(3) . ?
C19 C20 1.520(3) . ?
C12 C13 1.404(3) . ?
C12 C00Q 1.519(3) . ?
C24 H24A 0.9900 . ?
C24 H24B 0.9900 . ?
C18 H18 0.9500 . ?
C18 C17 1.395(3) . ?
C23 H23 0.9500 . ?
C23 C17 1.389(3) . ?
C26 C27 1.405(3) . ?
C4 C3 1.384(4) . ?
C4 C20 1.507(4) . ?
C13 C8 1.405(3) . ?
C10 C9 1.391(3) . ?
C10 C14 1.523(4) . ?
C17 C16 1.535(4) . ?
C27 C00Q 1.506(3) . ?
C27 C28 1.386(3) . ?
C6 C2 1.390(4) . ?
C6 C67 1.515(3) . ?
C8 C9 1.396(3) . ?
C8 C67 1.518(3) . ?
C00Q H00A 0.9900 . ?
C00Q H00B 0.9900 . ?
C29 C28 1.400(3) . ?
C29 C31 1.532(4) . ?
C9 H9 0.9500 . ?
C3 H3 0.9500 . ?
C3 C1 1.389(4) . ?
C2 H2 0.9500 . ?
C2 C1 1.394(4) . ?
C20 H20A 0.9900 . ?
C20 H20B 0.9900 . ?
C67 H67A 0.9900 . ?
C67 H67B 0.9900 . ?
C28 H28 0.9500 . ?
C14 C57 1.504(7) . ?
C14 C48 1.478(7) . ?
C14 C60 1.612(8) . ?
C14 C59 1.609(14) . ?
C14 C58 1.477(14) . ?
C14 C54 1.470(12) . ?
C1 C15 1.538(4) . ?
C16 C39 1.556(7) . ?
C16 C36 1.471(6) . ?
C16 C38 1.505(7) . ?
C16 C41 1.484(17) . ?
C16 C40 1.549(19) . ?
C16 C37 1.476(17) . ?
C31 C62 1.517(6) . ?
C31 C43 1.512(5) . ?
C31 C33 1.565(6) . ?
C31 C63 1.535(9) . ?
C31 C34 1.532(18) . ?
C31 C35 1.570(17) . ?
C15 C66 1.488(7) . ?
C15 C65 1.516(8) . ?
C15 C32 1.568(8) . ?
C15 C45 1.556(16) . ?
C15 C46 1.491(14) . ?
C15 C47 1.468(15) . ?
N7 H7 1.0000 . ?
N7 C53 1.640(13) . ?
N7 C51 1.389(12) . ?
N7 C49 1.439(11) . ?
C64 H64 1.0000 . ?
C64 H64A 1.0000 . ?
C64 C56 1.428(9) . ?
C64 C42 1.505(11) . ?
C64 C55 1.57(2) . ?
C64 C61 1.39(2) . ?
C62 H62A 0.9800 . ?
C62 H62B 0.9800 . ?
C62 H62C 0.9800 . ?
C43 H43A 0.9800 . ?
C43 H43B 0.9800 . ?
C43 H43C 0.9800 . ?
C33 H33A 0.9800 . ?
C33 H33B 0.9800 . ?
C33 H33C 0.9800 . ?
C57 H57A 0.9800 . ?
C57 H57B 0.9800 . ?
C57 H57C 0.9800 . ?
C48 H48A 0.9800 . ?
C48 H48B 0.9800 . ?
C48 H48C 0.9800 . ?
C60 H60A 0.9800 . ?
C60 H60B 0.9800 . ?
C60 H60C 0.9800 . ?
C44 H44A 0.9800 . ?
C44 H44B 0.9800 . ?
C44 H44C 0.9800 . ?
C44 C53 1.468(14) . ?
C50 H50A 0.9800 . ?
C50 H50B 0.9800 . ?
C50 H50C 0.9800 . ?
C50 C49 1.636(9) . ?
C53 H53A 0.9900 . ?
C53 H53B 0.9900 . ?
C52 H52A 0.9800 . ?
C52 H52B 0.9800 . ?
C52 H52C 0.9800 . ?
C52 C51 1.570(14) . ?
C51 H51A 0.9900 . ?
C51 H51B 0.9900 . ?
C49 H49A 0.9900 . ?
C49 H49B 0.9900 . ?
C59 H59A 0.9800 . ?
C59 H59B 0.9800 . ?
C59 H59C 0.9800 . ?
C58 H58A 0.9800 . ?
C58 H58B 0.9800 . ?
C58 H58C 0.9800 . ?
C54 H54A 0.9800 . ?
C54 H54B 0.9800 . ?
C54 H54C 0.9800 . ?
C56 H56A 0.9800 . ?
C56 H56B 0.9800 . ?
C56 H56C 0.9800 . ?
C42 H42A 0.9800 . ?
C42 H42B 0.9800 . ?
C42 H42C 0.9800 . ?
C55 H55A 0.9800 . ?
C55 H55B 0.9800 . ?
C55 H55C 0.9800 . ?
C61 H61A 0.9800 . ?
C61 H61B 0.9800 . ?
C61 H61C 0.9800 . ?
C66 H66A 0.9800 . ?
C66 H66B 0.9800 . ?
C66 H66C 0.9800 . ?
C65 H65A 0.9800 . ?
C65 H65B 0.9800 . ?
C65 H65C 0.9800 . ?
C32 H32A 0.9800 . ?
C32 H32B 0.9800 . ?
C32 H32C 0.9800 . ?
C39 H39A 0.9800 . ?
C39 H39B 0.9800 . ?
C39 H39C 0.9800 . ?
C36 H36A 0.9800 . ?
C36 H36B 0.9800 . ?
C36 H36C 0.9800 . ?
C38 H38A 0.9800 . ?
C38 H38B 0.9800 . ?
C38 H38C 0.9800 . ?
C63 H63A 0.9800 . ?
C63 H63B 0.9799 . ?
C63 H63C 0.9801 . ?
C34 H34A 0.9599 . ?
C34 H34B 0.9599 . ?
C34 H34C 0.9600 . ?
C35 H35A 0.9800 . ?
C35 H35B 0.9800 . ?
C35 H35C 0.9800 . ?
C45 H45A 0.9599 . ?
C45 H45B 0.9600 . ?
C45 H45C 0.9599 . ?
C46 H46A 0.9800 . ?
C46 H46B 0.9800 . ?
C46 H46C 0.9800 . ?
C47 H47A 0.9800 . ?
C47 H47B 0.9800 . ?
C47 H47C 0.9800 . ?
C41 H41A 0.9800 . ?
C41 H41B 0.9800 . ?
C41 H41C 0.9800 . ?
C40 H40A 0.9800 . ?
C40 H40B 0.9800 . ?
C40 H40C 0.9800 . ?
C37 H37A 0.9603 . ?
C37 H37B 0.9599 . ?
C37 H37C 0.9598 . ?

loop_
_geom_torsion_atom_site_label_1
_geom_torsion_atom_site_label_2
_geom_torsion_atom_site_label_3
_geom_torsion_atom_site_label_4
_geom_torsion
_geom_torsion_site_symmetry_1
_geom_torsion_site_symmetry_2
_geom_torsion_site_symmetry_3
_geom_torsion_site_symmetry_4
_geom_torsion_publ_flag
Ti01 O2 C13 C12 -90.5(2) . . . . ?
Ti01 O2 C13 C8 91.3(2) . . . . ?
Ti01 O3 C21 C22 91.1(2) . . . . ?
Ti01 O3 C21 C19 -91.6(2) . . . . ?
Ti01 O5 C5 C4 86.7(3) . . . . ?
Ti01 O5 C5 C6 -95.0(2) . . . . ?
Ti01 O1 C26 C25 -87.8(3) . . . . ?
Ti01 O1 C26 C27 93.9(2) . . . . ?
Ti01 O4 C64 C56 152.9(7) . . . . ?
Ti01 O4 C64 C42 -79.6(8) . . . . ?
Ti01 O4 C64 C55 89.8(12) . . . . ?
Ti01 O4 C64 C61 -145.0(18) . . . . ?
O2 Ti01 O3 C21 -0.7(3) . . . . ?
O2 Ti01 O5 C5 86.2(2) . . . . ?
O2 Ti01 O1 C26 -85.4(2) . . . . ?
O2 Ti01 O4 C64 176.0(4) . . . . ?
O2 C13 C8 C9 176.22(19) . . . . ?
O2 C13 C8 C67 -6.9(3) . . . . ?
O3 Ti01 O5 C5 -75.3(2) . . . . ?
O3 Ti01 O1 C26 76.2(2) . . . . ?
O3 Ti01 O4 C64 -4.2(4) . . . . ?
O3 C21 C22 C24 -4.6(3) . . . . ?
O3 C21 C22 C23 175.01(18) . . . . ?
O3 C21 C19 C18 -174.8(2) . . . . ?
O3 C21 C19 C20 5.8(3) . . . . ?
O5 Ti01 O3 C21 77.58(19) . . . . ?
O5 Ti01 O1 C26 -8.7(3) . . . . ?
O5 Ti01 O4 C64 87.2(4) . . . . ?
O5 C5 C4 C3 178.46(18) . . . . ?
O5 C5 C4 C20 -2.7(3) . . . . ?
O5 C5 C6 C2 -178.64(18) . . . . ?
O5 C5 C6 C67 4.1(3) . . . . ?
O1 Ti01 O3 C21 -76.60(19) . . . . ?
O1 Ti01 O5 C5 9.4(3) . . . . ?
O1 Ti01 O4 C64 -94.9(4) . . . . ?
O1 C26 C27 C00Q -3.9(3) . . . . ?
O1 C26 C27 C28 176.66(19) . . . . ?
O4 Ti01 O3 C21 -179.9(2) . . . . ?
O4 Ti01 O5 C5 -175.2(2) . . . . ?
O4 Ti01 O1 C26 176.0(2) . . . . ?
C21 C22 C24 C25 -89.2(2) . . . . ?
C21 C22 C23 C17 0.6(3) . . . . ?
C21 C19 C18 C17 -1.0(3) . . . . ?
C21 C19 C20 C4 88.9(3) . . . . ?
C30 C25 C24 C22 -92.6(2) . . . . ?
C30 C25 C26 O1 -176.79(18) . . . . ?
C30 C25 C26 C27 1.5(3) . . . . ?
C30 C29 C28 C27 1.2(3) . . . . ?
C30 C29 C31 C62 -7.9(5) . . . . ?
C30 C29 C31 C43 118.6(4) . . . . ?
C30 C29 C31 C33 -124.8(3) . . . . ?
C30 C29 C31 C63 174.6(15) . . . . ?
C30 C29 C31 C34 -64.3(15) . . . . ?
C30 C29 C31 C35 41.6(13) . . . . ?
C22 C21 C19 C18 2.5(3) . . . . ?
C22 C21 C19 C20 -176.82(19) . . . . ?
C22 C23 C17 C18 0.9(3) . . . . ?
C22 C23 C17 C16 -175.6(2) . . . . ?
C25 C30 C29 C28 -1.3(3) . . . . ?
C25 C30 C29 C31 178.1(2) . . . . ?
C25 C26 C27 C00Q 177.80(18) . . . . ?
C25 C26 C27 C28 -1.6(3) . . . . ?
C11 C12 C13 O2 -176.19(18) . . . . ?
C11 C12 C13 C8 2.0(3) . . . . ?
C11 C12 C00Q C27 -85.6(2) . . . . ?
C11 C10 C9 C8 -0.6(4) . . . . ?
C11 C10 C14 C57 140.8(5) . . . . ?
C11 C10 C14 C48 7.1(7) . . . . ?
C11 C10 C14 C60 -104.5(5) . . . . ?
C11 C10 C14 C59 55.0(9) . . . . ?
C11 C10 C14 C58 175.5(14) . . . . ?
C11 C10 C14 C54 -50.5(9) . . . . ?
C5 C4 C3 C1 0.4(3) . . . . ?
C5 C4 C20 C19 -89.8(3) . . . . ?
C5 C6 C2 C1 -0.1(3) . . . . ?
C5 C6 C67 C8 86.4(3) . . . . ?
C19 C21 C22 C24 178.09(18) . . . . ?
C19 C21 C22 C23 -2.3(3) . . . . ?
C19 C18 C17 C23 -0.7(4) . . . . ?
C19 C18 C17 C16 175.8(2) . . . . ?
C12 C11 C10 C9 0.6(3) . . . . ?
C12 C11 C10 C14 177.9(2) . . . . ?
C12 C13 C8 C9 -2.0(3) . . . . ?
C12 C13 C8 C67 174.87(19) . . . . ?
C24 C22 C23 C17 -179.8(2) . . . . ?
C24 C25 C26 O1 3.8(3) . . . . ?
C24 C25 C26 C27 -177.92(18) . . . . ?
C18 C19 C20 C4 -90.4(3) . . . . ?
C18 C17 C16 C39 33.9(5) . . . . ?
C18 C17 C16 C36 151.9(4) . . . . ?
C18 C17 C16 C38 -77.4(6) . . . . ?
C18 C17 C16 C41 -18.9(13) . . . . ?
C18 C17 C16 C40 81.2(16) . . . . ?
C18 C17 C16 C37 -121.9(15) . . . . ?
C23 C22 C24 C25 91.2(2) . . . . ?
C23 C17 C16 C39 -149.8(4) . . . . ?
C23 C17 C16 C36 -31.8(5) . . . . ?
C23 C17 C16 C38 98.9(5) . . . . ?
C23 C17 C16 C41 157.4(13) . . . . ?
C23 C17 C16 C40 -102.4(16) . . . . ?
C23 C17 C16 C37 54.5(15) . . . . ?
C26 C25 C24 C22 86.8(2) . . . . ?
C26 C27 C00Q C12 -85.5(3) . . . . ?
C26 C27 C28 C29 0.3(3) . . . . ?
C4 C5 C6 C2 -0.3(3) . . . . ?
C4 C5 C6 C67 -177.58(18) . . . . ?
C4 C3 C1 C2 -0.7(4) . . . . ?
C4 C3 C1 C15 179.4(2) . . . . ?
C13 C12 C00Q C27 93.1(2) . . . . ?
C13 C8 C9 C10 1.3(4) . . . . ?
C13 C8 C67 C6 -91.2(3) . . . . ?
C10 C11 C12 C13 -1.3(3) . . . . ?
C10 C11 C12 C00Q 177.3(2) . . . . ?
C6 C5 C4 C3 0.2(3) . . . . ?
C6 C5 C4 C20 178.98(18) . . . . ?
C6 C2 C1 C3 0.6(4) . . . . ?
C6 C2 C1 C15 -179.6(2) . . . . ?
C00Q C12 C13 O2 5.2(3) . . . . ?
C00Q C12 C13 C8 -176.61(18) . . . . ?
C00Q C27 C28 C29 -179.1(2) . . . . ?
C29 C30 C25 C24 179.4(2) . . . . ?
C29 C30 C25 C26 0.0(3) . . . . ?
C9 C10 C14 C57 -42.1(6) . . . . ?
C9 C10 C14 C48 -175.7(6) . . . . ?
C9 C10 C14 C60 72.6(5) . . . . ?
C9 C10 C14 C59 -127.9(9) . . . . ?
C9 C10 C14 C58 -7.4(15) . . . . ?
C9 C10 C14 C54 126.7(9) . . . . ?
C9 C8 C67 C6 85.6(3) . . . . ?
C3 C4 C20 C19 89.0(2) . . . . ?
C3 C1 C15 C66 57.9(7) . . . . ?
C3 C1 C15 C65 -65.8(6) . . . . ?
C3 C1 C15 C32 -179.4(6) . . . . ?
C3 C1 C15 C45 -8.1(15) . . . . ?
C3 C1 C15 C46 104.1(12) . . . . ?
C3 C1 C15 C47 -127.6(15) . . . . ?
C2 C6 C67 C8 -90.8(3) . . . . ?
C2 C1 C15 C66 -122.0(6) . . . . ?
C2 C1 C15 C65 114.4(5) . . . . ?
C2 C1 C15 C32 0.7(6) . . . . ?
C2 C1 C15 C45 172.1(15) . . . . ?
C2 C1 C15 C46 -75.8(12) . . . . ?
C2 C1 C15 C47 52.5(16) . . . . ?
C20 C19 C18 C17 178.3(2) . . . . ?
C20 C4 C3 C1 -178.4(2) . . . . ?
C67 C6 C2 C1 177.1(2) . . . . ?
C67 C8 C9 C10 -175.7(2) . . . . ?
C28 C27 C00Q C12 93.9(2) . . . . ?
C28 C29 C31 C62 171.5(4) . . . . ?
C28 C29 C31 C43 -62.0(4) . . . . ?
C28 C29 C31 C33 54.6(4) . . . . ?
C28 C29 C31 C63 -6.0(15) . . . . ?
C28 C29 C31 C34 115.1(15) . . . . ?
C28 C29 C31 C35 -139.0(13) . . . . ?
C14 C10 C9 C8 -177.9(3) . . . . ?
C31 C29 C28 C27 -178.3(2) . . . . ?
C53 N7 C51 C52 40.0(10) . . . . ?
C53 N7 C49 C50 -170.0(8) . . . . ?
C51 N7 C53 C44 167.1(8) . . . . ?
C51 N7 C49 C50 66.9(10) . . . . ?
C49 N7 C53 C44 43.0(10) . . . . ?
C49 N7 C51 C52 178.5(8) . . . . ?

loop_
_smtbx_masks_void_nr
_smtbx_masks_void_average_x
_smtbx_masks_void_average_y
_smtbx_masks_void_average_z
_smtbx_masks_void_volume
_smtbx_masks_void_count_electrons
_smtbx_masks_void_content
1 -0.086 0.035 0.182 150.9 44.6 ?
2 0.086 -0.035 0.818 150.9 44.9 ?
3 -0.086 0.465 0.682 150.9 44.6 ?
4 0.086 0.535 0.318 150.9 44.9 ?
5 0.500 0.000 0.500 428.7 61.2 ?
6 0.500 0.500 0.000 428.7 61.2 ?
7 0.269 -0.013 0.121 10.6 0.0 ?
8 0.269 0.513 0.621 10.6 0.0 ?
9 0.731 0.013 0.879 10.6 0.0 ?
10 0.731 0.487 0.379 10.6 0.0 ?
